data_9005757
loop_
_publ_author_name
'Yagi, T.'
'Mao, H. K.'
'Bell, P. M.'

_publ_section_title
;
 Structure and crystal chemistry of perovskite-type MgSiO3
 Sample: P = 1 bar, T = 25 C
;
_journal_name_full 'Physics and Chemistry of Minerals'
_journal_page_first 97
_journal_page_last 110
_journal_paper_doi 10.1007/BF00308114
_journal_volume 3
_journal_year 1978
_chemical_compound_source Synthetic
_chemical_formula_sum 'Mg O3 Si'
_chemical_name_mineral MgSiO3
_space_group_IT_number 62
_symmetry_space_group_name_Hall '-P 2c 2ab'
_symmetry_space_group_name_H-M 'P b n m'
_cell_angle_alpha 90
_cell_angle_beta 90
_cell_angle_gamma 90
_cell_length_a 4.780
_cell_length_b 4.933
_cell_length_c 6.902
_cell_formula_units_Z 4
_cell_volume 162.747
_database_code_amcsd 0007339
_diffrn_ambient_pressure 100
_diffrn_ambient_temperature 298.15
_exptl_crystal_density_diffrn 4.097
_cod_original_formula_sum 'Mg Si O3'
_cod_database_code 9005757

loop_
_space_group_symop_operation_xyz
x,y,z
x,y,1/2-z
-x,-y,1/2+z
1/2+x,1/2-y,1/2+z
1/2-x,1/2+y,1/2-z
1/2-x,1/2+y,z
1/2+x,1/2-y,-z
-x,-y,-z

loop_
_atom_site_label
_atom_site_fract_x
_atom_site_fract_y
_atom_site_fract_z
_atom_site_U_iso_or_equiv
Mg 0.97400 0.06300 0.25000 0.00633
Si 0.00000 0.50000 0.00000 0.00633
O1 0.09600 0.47700 0.25000 0.01013
O2 0.69600 0.29100 0.05600 0.01013

loop_
_cod_related_entry_id
_cod_related_entry_database
_cod_related_entry_code
1 AMCSD 0007339
